data_7002276
loop_
_publ_author_name
'Berthet, Jean-Claude'
'Thu\'ery, Pierre'
'Baudin, C\'ecile'
'Boizot, Bruno'
'Ephritikhine, Michel'

_publ_section_title
;
 First reductive dimerization of a polycyclic azine
;
_journal_issue 37
_journal_name_full 'Dalton Transactions'
_journal_page_first 7613
_journal_page_last 7616
_journal_paper_doi 10.1039/b909547k
_journal_year 2009
_chemical_formula_sum 'C70.5 H104.5 I4 N23.5 O11.5 Sm2'
_chemical_formula_weight 2273.58
_space_group_IT_number 2
_symmetry_cell_setting triclinic
_symmetry_space_group_name_Hall '-P 1'
_symmetry_space_group_name_H-M 'P -1'
_atom_sites_solution_hydrogens geom
_atom_sites_solution_primary direct
_atom_sites_solution_secondary difmap
_audit_creation_method SHELXL-97
_cell_angle_alpha 85.764(2)
_cell_angle_beta 89.355(3)
_cell_angle_gamma 80.132(2)
_cell_formula_units_Z 2
_cell_length_a 12.9092(3)
_cell_length_b 14.1646(6)
_cell_length_c 25.1108(11)
_cell_measurement_reflns_used 160534
_cell_measurement_temperature 100(2)
_cell_measurement_theta_max 25.68
_cell_measurement_theta_min 2.92
_cell_volume 4511.3(3)
_computing_cell_refinement 'HKL2000 (Otwinowski & Minor, 1997)'
_computing_data_collection 'COLLECT (Hooft, 1998)'
_computing_data_reduction 'HKL2000 (Otwinowski & Minor, 1997)'
_computing_molecular_graphics 'SHELXTL (Sheldrick, 1999)'
_computing_publication_material 'SHELXTL (Sheldrick, 1999); PLATON (Spek, 2003)'
_computing_structure_refinement 'SHELXL-97 (Sheldrick, 1997)'
_computing_structure_solution 'SHELXS-97 (Sheldrick, 1997)'
_diffrn_ambient_temperature 100(2)
_diffrn_measured_fraction_theta_full 0.994
_diffrn_measured_fraction_theta_max 0.994
_diffrn_measurement_device_type 'Nonius Kappa-CCD area-detector diffractometer'
_diffrn_measurement_method 'two \f and five \w scans with 2\% steps'
_diffrn_radiation_monochromator graphite
_diffrn_radiation_source 'fine-focus sealed tube'
_diffrn_radiation_type MoK\a
_diffrn_radiation_wavelength 0.71073
_diffrn_reflns_av_R_equivalents 0.0437
_diffrn_reflns_av_sigmaI/netI 0.0525
_diffrn_reflns_limit_h_max 15
_diffrn_reflns_limit_h_min -15
_diffrn_reflns_limit_k_max 17
_diffrn_reflns_limit_k_min -17
_diffrn_reflns_limit_l_max 30
_diffrn_reflns_limit_l_min -30
_diffrn_reflns_number 160534
_diffrn_reflns_theta_full 25.68
_diffrn_reflns_theta_max 25.68
_diffrn_reflns_theta_min 2.92
_diffrn_standards_decay_% 0
_diffrn_standards_interval_time 0
_diffrn_standards_number 0
_exptl_absorpt_coefficient_mu 2.723
_exptl_absorpt_correction_T_max 0.783
_exptl_absorpt_correction_T_min 0.565
_exptl_absorpt_correction_type multi-scan
_exptl_absorpt_process_details 'SCALEPACK (Otwinowski & Minor, 1997)'
_exptl_crystal_colour 'translucent light orange'
_exptl_crystal_density_diffrn 1.674
_exptl_crystal_density_method 'not measured'
_exptl_crystal_description platelet
_exptl_crystal_F_000 2240
_exptl_crystal_size_max 0.18
_exptl_crystal_size_mid 0.16
_exptl_crystal_size_min 0.09
_refine_diff_density_max 2.424
_refine_diff_density_min -1.400
_refine_diff_density_rms 0.117
_refine_ls_extinction_method none
_refine_ls_goodness_of_fit_ref 1.035
_refine_ls_hydrogen_treatment constr
_refine_ls_matrix_type full
_refine_ls_number_parameters 1049
_refine_ls_number_reflns 17063
_refine_ls_number_restraints 92
_refine_ls_restrained_S_all 1.034
_refine_ls_R_factor_all 0.0429
_refine_ls_R_factor_gt 0.0315
_refine_ls_shift/su_max 0.003
_refine_ls_shift/su_mean 0.000
_refine_ls_structure_factor_coef Fsqd
_refine_ls_weighting_details 'calc w=1/[\s^2^(Fo^2^)+(0.0333P)^2^+3.7719P] where P=(Fo^2^+2Fc^2^)/3'
_refine_ls_weighting_scheme calc
_refine_ls_wR_factor_gt 0.0759
_refine_ls_wR_factor_ref 0.0793
_reflns_number_gt 14203
_reflns_number_total 17063
_reflns_threshold_expression >2sigma(I)
_cod_data_source_file b909547k.txt
_cod_data_source_block 2
_cod_original_formula_sum 'C70.50 H104.50 I4 N23.50 O11.50 Sm2'
_cod_database_code 7002276

loop_
_symmetry_equiv_pos_as_xyz
'x, y, z'
'-x, -y, -z'

loop_
_atom_site_label
_atom_site_type_symbol
_atom_site_fract_x
_atom_site_fract_y
_atom_site_fract_z
_atom_site_U_iso_or_equiv
_atom_site_adp_type
_atom_site_occupancy
_atom_site_symmetry_multiplicity
_atom_site_calc_flag
_atom_site_refinement_flags
_atom_site_disorder_assembly
_atom_site_disorder_group
Sm1 Sm 0.267102(15) 0.288295(13) 0.866234(8) 0.02147(5) Uani 1 1 d . . .
Sm2 Sm 0.254344(15) 0.001615(13) 0.672029(8) 0.02154(5) Uani 1 1 d . . .
I1 I 0.25336(2) 0.672047(18) 0.952032(11) 0.03295(7) Uani 1 1 d . . .
I2 I 0.13834(2) 0.32910(2) 0.376390(13) 0.04167(8) Uani 1 1 d . . .
I3 I 0.64171(2) 0.24851(2) 0.528111(12) 0.03846(8) Uani 1 1 d . . .
I4 I 0.78788(2) 0.90237(2) 0.887433(11) 0.03284(7) Uani 1 1 d . . .
O1 O 0.3478(2) 0.13448(18) 0.91132(11) 0.0287(6) Uani 1 1 d . . .
O2 O 0.2945(2) 0.32785(19) 0.95691(11) 0.0291(6) Uani 1 1 d . . .
O3 O 0.3206(2) 0.43993(19) 0.84460(12) 0.0343(7) Uani 1 1 d . . .
O4 O 0.1057(2) 0.40380(19) 0.88017(12) 0.0326(7) Uani 1 1 d . . .
O5 O 0.2232(2) -0.10468(18) 0.75167(11) 0.0264(6) Uani 1 1 d . . .
O6 O 0.2468(2) -0.14539(19) 0.63479(11) 0.0295(6) Uani 1 1 d . . .
O7 O 0.1662(2) 0.0613(2) 0.58915(11) 0.0334(7) Uani 1 1 d . . .
O8 O 0.3910(2) -0.00064(19) 0.60446(11) 0.0301(6) Uani 1 1 d . . .
O9 O 0.5583(3) 0.4169(2) 0.34550(14) 0.0452(8) Uani 1 1 d . . .
O10 O 0.3341(3) 0.3922(2) 0.16332(14) 0.0477(8) Uani 1 1 d . . .
O11 O 0.9109(3) 0.2302(3) 0.64113(16) 0.0698(12) Uani 1 1 d . . .
N1 N 0.1199(2) 0.2095(2) 0.91894(13) 0.0241(7) Uani 1 1 d . . .
N2 N 0.1779(2) 0.1785(2) 0.81885(12) 0.0205(7) Uani 1 1 d . . .
N3 N 0.1469(2) 0.1164(2) 0.73313(13) 0.0218(7) Uani 1 1 d . . .
N4 N 0.0518(2) -0.0072(2) 0.68429(13) 0.0248(7) Uani 1 1 d . . .
N5 N 0.0150(2) 0.1281(2) 0.80150(13) 0.0246(7) Uani 1 1 d . . .
N6 N 0.1725(2) 0.3557(2) 0.77264(13) 0.0241(7) Uani 1 1 d . . .
N7 N 0.4351(2) -0.1045(2) 0.70515(13) 0.0237(7) Uani 1 1 d . . .
N8 N 0.3503(2) 0.0637(2) 0.74294(12) 0.0209(7) Uani 1 1 d . . .
N9 N 0.3689(2) 0.2027(2) 0.79268(12) 0.0214(7) Uani 1 1 d . . .
N10 N 0.4750(2) 0.2697(2) 0.86912(13) 0.0258(7) Uani 1 1 d . . .
N11 N 0.5154(2) 0.0773(2) 0.78074(13) 0.0241(7) Uani 1 1 d . . .
N12 N 0.3059(2) 0.1742(2) 0.65301(13) 0.0230(7) Uani 1 1 d . . .
N13 N 0.3855(3) -0.0137(2) 0.95396(14) 0.0287(8) Uani 1 1 d . . .
N14 N 0.3814(2) 0.3785(2) 1.02451(13) 0.0258(7) Uani 1 1 d . . .
N15 N 0.4027(3) 0.5567(3) 0.80637(15) 0.0344(8) Uani 1 1 d . . .
N16 N -0.0266(3) 0.5028(2) 0.91815(14) 0.0326(8) Uani 1 1 d . . .
N17 N 0.1529(3) -0.1129(2) 0.83504(13) 0.0274(7) Uani 1 1 d . . .
N18 N 0.2027(3) -0.2932(2) 0.63211(14) 0.0297(8) Uani 1 1 d . . .
N19 N 0.0594(3) 0.1136(3) 0.51846(15) 0.0384(9) Uani 1 1 d . . .
N20 N 0.5458(3) -0.0714(2) 0.56980(14) 0.0303(8) Uani 1 1 d . . .
N21 N 0.4254(3) 0.4586(3) 0.40410(15) 0.0358(9) Uani 1 1 d . . .
N22 N 0.1731(3) 0.3865(3) 0.20040(15) 0.0365(9) Uani 1 1 d . . .
N23 N 0.7593(3) 0.2332(3) 0.68812(15) 0.0384(9) Uani 1 1 d . . .
C1 C 0.0995(3) 0.2146(3) 0.97123(16) 0.0266(9) Uani 1 1 d . . .
H1 H 0.1433 0.2432 0.9918 0.032 Uiso 1 1 calc R . .
C2 C 0.0162(3) 0.1792(3) 0.99597(16) 0.0292(9) Uani 1 1 d . . .
H2 H 0.0048 0.1839 1.0324 0.035 Uiso 1 1 calc R . .
C3 C -0.0496(3) 0.1371(3) 0.96606(17) 0.0300(9) Uani 1 1 d . . .
H3 H -0.1068 0.1139 0.9817 0.036 Uiso 1 1 calc R . .
C4 C -0.0283(3) 0.1299(3) 0.91173(16) 0.0257(9) Uani 1 1 d . . .
H4 H -0.0702 0.1006 0.8906 0.031 Uiso 1 1 calc R . .
C5 C 0.0559(3) 0.1671(3) 0.89010(16) 0.0234(8) Uani 1 1 d . . .
C6 C 0.0849(3) 0.1589(2) 0.83261(15) 0.0214(8) Uani 1 1 d . . .
C7 C 0.0585(3) 0.0987(3) 0.75427(15) 0.0211(8) Uani 1 1 d . . .
C8 C 0.0014(3) 0.0340(3) 0.72617(15) 0.0238(8) Uani 1 1 d . . .
C9 C -0.0966(3) 0.0173(3) 0.74338(17) 0.0298(9) Uani 1 1 d . . .
H9 H -0.1285 0.0461 0.7729 0.036 Uiso 1 1 calc R . .
C10 C -0.1457(3) -0.0427(3) 0.71577(19) 0.0372(10) Uani 1 1 d . . .
H10 H -0.2116 -0.0549 0.7265 0.045 Uiso 1 1 calc R . .
C11 C -0.0971(3) -0.0850(3) 0.67196(18) 0.0344(10) Uani 1 1 d . . .
H11 H -0.1297 -0.1251 0.6525 0.041 Uiso 1 1 calc R . .
C12 C 0.0020(3) -0.0655(3) 0.65795(17) 0.0294(9) Uani 1 1 d . . .
H12 H 0.0355 -0.0943 0.6288 0.035 Uiso 1 1 calc R . .
C13 C 0.1941(3) 0.1852(3) 0.76081(15) 0.0208(8) Uani 1 1 d . . .
C14 C 0.1489(3) 0.2893(3) 0.74116(16) 0.0220(8) Uani 1 1 d . . .
C15 C 0.0898(3) 0.3129(3) 0.69463(16) 0.0259(9) Uani 1 1 d . . .
H15 H 0.0754 0.2651 0.6738 0.031 Uiso 1 1 calc R . .
C16 C 0.0530(3) 0.4087(3) 0.67993(18) 0.0323(10) Uani 1 1 d . . .
H16 H 0.0125 0.4264 0.6493 0.039 Uiso 1 1 calc R . .
C17 C 0.0775(3) 0.4782(3) 0.71182(17) 0.0292(9) Uani 1 1 d . . .
H17 H 0.0544 0.5432 0.7028 0.035 Uiso 1 1 calc R . .
C18 C 0.1368(3) 0.4482(3) 0.75709(17) 0.0289(9) Uani 1 1 d . . .
H18 H 0.1532 0.4949 0.7782 0.035 Uiso 1 1 calc R . .
C19 C 0.4768(3) -0.1893(3) 0.68622(16) 0.0269(9) Uani 1 1 d . . .
H19 H 0.4356 -0.2178 0.6642 0.032 Uiso 1 1 calc R . .
C20 C 0.5784(3) -0.2362(3) 0.69802(17) 0.0297(9) Uani 1 1 d . . .
H20 H 0.6051 -0.2939 0.6835 0.036 Uiso 1 1 calc R . .
C21 C 0.6384(3) -0.1956(3) 0.73159(17) 0.0301(9) Uani 1 1 d . . .
H21 H 0.7071 -0.2251 0.7394 0.036 Uiso 1 1 calc R . .
C22 C 0.5959(3) -0.1097(3) 0.75406(17) 0.0286(9) Uani 1 1 d . . .
H22 H 0.6337 -0.0830 0.7786 0.034 Uiso 1 1 calc R . .
C23 C 0.4948(3) -0.0657(3) 0.73817(15) 0.0220(8) Uani 1 1 d . . .
C24 C 0.4500(3) 0.0323(3) 0.75491(15) 0.0215(8) Uani 1 1 d . . .
C25 C 0.4652(3) 0.1584(3) 0.80182(15) 0.0223(8) Uani 1 1 d . . .
C26 C 0.5284(3) 0.1989(3) 0.84116(15) 0.0238(8) Uani 1 1 d . . .
C27 C 0.6350(3) 0.1689(3) 0.84650(17) 0.0305(9) Uani 1 1 d . . .
H27 H 0.6691 0.1188 0.8275 0.037 Uiso 1 1 calc R . .
C28 C 0.6909(3) 0.2140(3) 0.88039(19) 0.0375(11) Uani 1 1 d . . .
H28 H 0.7630 0.1942 0.8846 0.045 Uiso 1 1 calc R . .
C29 C 0.6386(3) 0.2889(3) 0.90796(18) 0.0333(10) Uani 1 1 d . . .
H29 H 0.6747 0.3219 0.9301 0.040 Uiso 1 1 calc R . .
C30 C 0.5300(3) 0.3132(3) 0.90140(17) 0.0293(9) Uani 1 1 d . . .
H30 H 0.4940 0.3623 0.9206 0.035 Uiso 1 1 calc R . .
C31 C 0.3165(3) 0.1670(3) 0.74927(15) 0.0211(8) Uani 1 1 d . . .
C32 C 0.3345(3) 0.2186(3) 0.69522(16) 0.0233(8) Uani 1 1 d . . .
C33 C 0.3732(3) 0.3048(3) 0.68944(17) 0.0268(9) Uani 1 1 d . . .
H33 H 0.3931 0.3330 0.7191 0.032 Uiso 1 1 calc R . .
C34 C 0.3813(3) 0.3475(3) 0.63856(17) 0.0319(10) Uani 1 1 d . . .
H34 H 0.4063 0.4053 0.6336 0.038 Uiso 1 1 calc R . .
C35 C 0.3519(3) 0.3035(3) 0.59505(17) 0.0323(10) Uani 1 1 d . . .
H35 H 0.3573 0.3307 0.5605 0.039 Uiso 1 1 calc R . .
C36 C 0.3141(3) 0.2174(3) 0.60434(16) 0.0281(9) Uani 1 1 d . . .
H36 H 0.2934 0.1884 0.5751 0.034 Uiso 1 1 calc R . .
C37 C 0.3406(3) 0.0783(3) 0.95067(17) 0.0273(9) Uani 1 1 d . . .
H37 H 0.3015 0.1017 0.9797 0.033 Uiso 1 1 calc R . .
C38 C 0.4468(4) -0.0547(3) 0.90949(18) 0.0411(11) Uani 1 1 d . . .
H38A H 0.4362 -0.0101 0.8786 0.062 Uiso 1 1 calc R . .
H38B H 0.4245 -0.1135 0.9018 0.062 Uiso 1 1 calc R . .
H38C H 0.5200 -0.0675 0.9189 0.062 Uiso 1 1 calc R . .
C39 C 0.3735(3) -0.0768(3) 1.00164(17) 0.0330(10) Uani 1 1 d . . .
H39A H 0.3323 -0.0406 1.0277 0.049 Uiso 1 1 calc R . .
H39B H 0.4415 -0.1033 1.0163 0.049 Uiso 1 1 calc R . .
H39C H 0.3387 -0.1280 0.9922 0.049 Uiso 1 1 calc R . .
C40 C 0.3233(3) 0.3935(3) 0.98105(16) 0.0281(9) Uani 1 1 d . . .
H40 H 0.3022 0.4566 0.9673 0.034 Uiso 1 1 calc R . .
C41 C 0.4197(4) 0.2818(3) 1.04824(18) 0.0355(10) Uani 1 1 d . . .
H41A H 0.3862 0.2365 1.0312 0.053 Uiso 1 1 calc R . .
H41B H 0.4036 0.2788 1.0857 0.053 Uiso 1 1 calc R . .
H41C H 0.4944 0.2664 1.0435 0.053 Uiso 1 1 calc R . .
C42 C 0.4161(3) 0.4578(3) 1.04954(17) 0.0319(9) Uani 1 1 d . . .
H42A H 0.3888 0.5174 1.0298 0.048 Uiso 1 1 calc R . .
H42B H 0.4915 0.4485 1.0497 0.048 Uiso 1 1 calc R . .
H42C H 0.3907 0.4596 1.0856 0.048 Uiso 1 1 calc R . .
C43 C 0.3288(3) 0.5260(3) 0.83501(17) 0.0302(9) Uani 1 1 d . . .
H43 H 0.2782 0.5719 0.8495 0.036 Uiso 1 1 calc R . .
C44 C 0.4867(4) 0.4908(4) 0.7819(2) 0.0480(13) Uani 1 1 d . . .
H44A H 0.4795 0.4257 0.7924 0.072 Uiso 1 1 calc R . .
H44B H 0.5538 0.5022 0.7934 0.072 Uiso 1 1 calc R . .
H44C H 0.4818 0.5012 0.7437 0.072 Uiso 1 1 calc R . .
C45 C 0.4054(4) 0.6586(3) 0.7971(3) 0.0564(15) Uani 1 1 d . . .
H45A H 0.3954 0.6774 0.7598 0.085 Uiso 1 1 calc R . .
H45B H 0.4722 0.6713 0.8083 0.085 Uiso 1 1 calc R . .
H45C H 0.3504 0.6944 0.8172 0.085 Uiso 1 1 calc R . .
C46 C 0.0715(3) 0.4785(3) 0.90214(17) 0.0295(9) Uani 1 1 d . . .
H46 H 0.1181 0.5201 0.9077 0.035 Uiso 1 1 calc R . .
C47 C -0.0602(4) 0.5924(4) 0.9440(2) 0.0506(14) Uani 1 1 d . . .
H47A H -0.0013 0.6250 0.9469 0.076 Uiso 1 1 calc R . .
H47B H -0.0869 0.5782 0.9790 0.076 Uiso 1 1 calc R . .
H47C H -0.1144 0.6328 0.9230 0.076 Uiso 1 1 calc R . .
C48 C -0.1037(3) 0.4399(4) 0.9136(2) 0.0434(12) Uani 1 1 d . . .
H48A H -0.0752 0.3878 0.8925 0.065 Uiso 1 1 calc R . .
H48B H -0.1662 0.4757 0.8968 0.065 Uiso 1 1 calc R . .
H48C H -0.1207 0.4148 0.9486 0.065 Uiso 1 1 calc R . .
C49 C 0.2146(3) -0.0802(3) 0.79864(16) 0.0253(8) Uani 1 1 d . . .
H49 H 0.2548 -0.0358 0.8085 0.030 Uiso 1 1 calc R . .
C50 C 0.0858(3) -0.1820(3) 0.82334(19) 0.0360(10) Uani 1 1 d . . .
H50A H 0.0902 -0.1926 0.7860 0.054 Uiso 1 1 calc R . .
H50B H 0.0144 -0.1571 0.8324 0.054 Uiso 1 1 calc R . .
H50C H 0.1088 -0.2416 0.8440 0.054 Uiso 1 1 calc R . .
C51 C 0.1433(4) -0.0774(3) 0.88829(17) 0.0356(10) Uani 1 1 d . . .
H51A H 0.1862 -0.0288 0.8906 0.053 Uiso 1 1 calc R . .
H51B H 0.1662 -0.1295 0.9145 0.053 Uiso 1 1 calc R . .
H51C H 0.0713 -0.0506 0.8948 0.053 Uiso 1 1 calc R . .
C52 C 0.2349(3) -0.2161(3) 0.60998(17) 0.0278(9) Uani 1 1 d . . .
H52 H 0.2497 -0.2142 0.5736 0.033 Uiso 1 1 calc R . .
C53 C 0.1797(4) -0.3030(4) 0.68841(19) 0.0483(13) Uani 1 1 d . . .
H53A H 0.2000 -0.2506 0.7056 0.072 Uiso 1 1 calc R . .
H53B H 0.2180 -0.3627 0.7038 0.072 Uiso 1 1 calc R . .
H53C H 0.1057 -0.3021 0.6933 0.072 Uiso 1 1 calc R . .
C54 C 0.1921(4) -0.3740(3) 0.6009(2) 0.0392(11) Uani 1 1 d . . .
H54A H 0.2137 -0.3610 0.5648 0.059 Uiso 1 1 calc R . .
H54B H 0.1200 -0.3830 0.6012 0.059 Uiso 1 1 calc R . .
H54C H 0.2355 -0.4312 0.6162 0.059 Uiso 1 1 calc R . .
C55 C 0.0839(3) 0.1098(3) 0.56965(18) 0.0374(11) Uani 1 1 d . . .
H55 H 0.0373 0.1451 0.5922 0.045 Uiso 1 1 calc R . .
C56 C 0.1284(4) 0.0647(4) 0.47985(19) 0.0465(12) Uani 1 1 d . . .
H56A H 0.1836 0.0205 0.4981 0.070 Uiso 1 1 calc R . .
H56B H 0.1584 0.1110 0.4575 0.070 Uiso 1 1 calc R . .
H56C H 0.0891 0.0302 0.4582 0.070 Uiso 1 1 calc R . .
C57 C -0.0363(4) 0.1756(5) 0.4972(2) 0.0644(17) Uani 1 1 d . . .
H57A H -0.0700 0.2129 0.5249 0.097 Uiso 1 1 calc R . .
H57B H -0.0834 0.1366 0.4845 0.097 Uiso 1 1 calc R . .
H57C H -0.0181 0.2178 0.4682 0.097 Uiso 1 1 calc R . .
C58 C 0.4421(3) -0.0575(3) 0.57464(16) 0.0289(9) Uani 1 1 d . . .
H58 H 0.4051 -0.0928 0.5543 0.035 Uiso 1 1 calc R . .
C59 C 0.6009(3) -0.1401(3) 0.53399(19) 0.0420(12) Uani 1 1 d . . .
H59A H 0.5509 -0.1711 0.5170 0.063 Uiso 1 1 calc R . .
H59B H 0.6502 -0.1875 0.5541 0.063 Uiso 1 1 calc R . .
H59C H 0.6378 -0.1068 0.5073 0.063 Uiso 1 1 calc R . .
C60 C 0.6096(4) -0.0196(4) 0.6005(2) 0.0428(11) Uani 1 1 d . . .
H60A H 0.5658 0.0172 0.6254 0.064 Uiso 1 1 calc R . .
H60B H 0.6422 0.0229 0.5768 0.064 Uiso 1 1 calc R . .
H60C H 0.6629 -0.0646 0.6196 0.064 Uiso 1 1 calc R . .
C61 C 0.5182(3) 0.4108(3) 0.38998(19) 0.0349(10) Uani 1 1 d . . .
H61 H 0.5561 0.3692 0.4160 0.042 Uiso 1 1 calc R . .
C62 C 0.3848(4) 0.4464(4) 0.4581(2) 0.0508(13) Uani 1 1 d . . .
H62A H 0.4369 0.4050 0.4799 0.076 Uiso 1 1 calc R . .
H62B H 0.3223 0.4184 0.4571 0.076 Uiso 1 1 calc R . .
H62C H 0.3686 0.5079 0.4728 0.076 Uiso 1 1 calc R . .
C63 C 0.3587(4) 0.5237(4) 0.3667(2) 0.0461(12) Uani 1 1 d . . .
H63A H 0.3931 0.5265 0.3327 0.069 Uiso 1 1 calc R . .
H63B H 0.3453 0.5867 0.3798 0.069 Uiso 1 1 calc R . .
H63C H 0.2933 0.5012 0.3628 0.069 Uiso 1 1 calc R . .
C64 C 0.2567(4) 0.3528(3) 0.17168(19) 0.0392(11) Uani 1 1 d . . .
H64 H 0.2569 0.2947 0.1566 0.047 Uiso 1 1 calc R . .
C65 C 0.1685(4) 0.4749(3) 0.2275(2) 0.0496(13) Uani 1 1 d . . .
H65A H 0.2307 0.5018 0.2195 0.074 Uiso 1 1 calc R . .
H65B H 0.1640 0.4608 0.2654 0.074 Uiso 1 1 calc R . .
H65C H 0.1077 0.5201 0.2155 0.074 Uiso 1 1 calc R . .
C66 C 0.0869(4) 0.3330(3) 0.2092(2) 0.0431(11) Uani 1 1 d . . .
H66A H 0.1026 0.2737 0.1921 0.065 Uiso 1 1 calc R . .
H66B H 0.0233 0.3705 0.1944 0.065 Uiso 1 1 calc R . .
H66C H 0.0780 0.3194 0.2468 0.065 Uiso 1 1 calc R . .
C67 C 0.8230(4) 0.2102(4) 0.6474(2) 0.0467(12) Uani 1 1 d . . .
H67 H 0.7985 0.1758 0.6215 0.056 Uiso 1 1 calc R . .
C68 C 0.6588(4) 0.2025(5) 0.6926(2) 0.0605(15) Uani 1 1 d . . .
H68A H 0.6428 0.1773 0.6598 0.091 Uiso 1 1 calc R . .
H68B H 0.6055 0.2561 0.6998 0.091 Uiso 1 1 calc R . .
H68C H 0.6610 0.1534 0.7212 0.091 Uiso 1 1 calc R . .
C69 C 0.7917(4) 0.2878(4) 0.7297(2) 0.0503(13) Uani 1 1 d . . .
H69A H 0.8147 0.2452 0.7604 0.075 Uiso 1 1 calc R . .
H69B H 0.7335 0.3352 0.7394 0.075 Uiso 1 1 calc R . .
H69C H 0.8484 0.3191 0.7169 0.075 Uiso 1 1 calc R . .
O12 O -0.0753(9) 0.5858(7) 0.4791(5) 0.053(2) Uani 0.50 1 d PDU . .
N24 N -0.0043(7) 0.4432(8) 0.5196(7) 0.052(2) Uani 0.50 1 d PDU . .
C70 C 0.0020(8) 0.5225(10) 0.4901(9) 0.052(2) Uani 0.50 1 d PDU . .
H70 H 0.0700 0.5341 0.4783 0.063 Uiso 0.50 1 d PR . .
C71 C -0.1029(9) 0.4261(9) 0.5448(7) 0.052(2) Uani 0.50 1 d PDU . .
H71A H -0.0828 0.3612 0.5595 0.078 Uiso 0.50 1 d PR . .
H71B H -0.1232 0.4675 0.5731 0.078 Uiso 0.50 1 d PR . .
H71C H -0.1611 0.4298 0.5208 0.078 Uiso 0.50 1 d PR . .
C72 C 0.0883(9) 0.3692(9) 0.5315(8) 0.052(2) Uani 0.50 1 d PDU . .
H72A H 0.0678 0.3143 0.5509 0.078 Uiso 0.50 1 d PR . .
H72B H 0.1211 0.3502 0.4986 0.078 Uiso 0.50 1 d PR . .
H72C H 0.1369 0.3949 0.5525 0.078 Uiso 0.50 1 d PR . .

loop_
_atom_site_aniso_label
_atom_site_aniso_U_11
_atom_site_aniso_U_22
_atom_site_aniso_U_33
_atom_site_aniso_U_23
_atom_site_aniso_U_13
_atom_site_aniso_U_12
Sm1 0.02298(11) 0.01877(10) 0.02271(11) -0.00364(8) 0.00062(8) -0.00280(7)
Sm2 0.02340(11) 0.02082(10) 0.02044(11) -0.00290(8) 0.00095(8) -0.00337(8)
I1 0.04002(16) 0.02369(14) 0.03345(16) -0.00221(11) -0.00681(12) -0.00017(11)
I2 0.04131(17) 0.03401(16) 0.0499(2) -0.00978(14) 0.00236(14) -0.00437(13)
I3 0.03742(16) 0.04866(18) 0.02880(16) -0.00359(13) -0.00016(12) -0.00563(13)
I4 0.03226(15) 0.03394(15) 0.03086(15) -0.00269(12) -0.00041(11) -0.00135(11)
O1 0.0306(15) 0.0212(14) 0.0325(17) 0.0016(13) -0.0025(12) -0.0010(11)
O2 0.0355(16) 0.0303(15) 0.0228(15) -0.0079(12) -0.0010(12) -0.0064(12)
O3 0.0379(17) 0.0228(15) 0.0434(19) 0.0032(13) -0.0053(13) -0.0110(12)
O4 0.0317(16) 0.0261(15) 0.0366(17) -0.0031(13) 0.0062(13) 0.0048(12)
O5 0.0306(15) 0.0243(14) 0.0243(15) -0.0011(12) 0.0014(11) -0.0056(11)
O6 0.0356(16) 0.0248(14) 0.0299(16) -0.0079(12) 0.0025(12) -0.0077(12)
O7 0.0334(16) 0.0426(17) 0.0240(16) 0.0050(13) -0.0085(12) -0.0083(13)
O8 0.0339(16) 0.0256(15) 0.0302(16) -0.0029(12) 0.0100(12) -0.0033(12)
O9 0.050(2) 0.0429(19) 0.043(2) -0.0047(16) 0.0020(16) -0.0084(15)
O10 0.044(2) 0.058(2) 0.044(2) -0.0031(17) 0.0089(15) -0.0174(17)
O11 0.034(2) 0.123(4) 0.057(3) -0.035(2) 0.0035(17) -0.015(2)
N1 0.0244(17) 0.0222(16) 0.0246(18) -0.0013(14) -0.0004(13) -0.0005(13)
N2 0.0223(16) 0.0192(16) 0.0202(17) -0.0014(13) 0.0025(12) -0.0040(12)
N3 0.0225(17) 0.0201(16) 0.0228(17) -0.0024(13) 0.0016(13) -0.0039(12)
N4 0.0228(17) 0.0252(17) 0.0268(18) -0.0042(14) 0.0001(13) -0.0040(13)
N5 0.0213(17) 0.0263(17) 0.0261(18) -0.0013(14) 0.0020(13) -0.0038(13)
N6 0.0251(17) 0.0230(17) 0.0234(18) -0.0019(14) 0.0003(13) -0.0019(13)
N7 0.0240(17) 0.0220(16) 0.0251(18) -0.0011(14) 0.0030(13) -0.0044(13)
N8 0.0229(17) 0.0186(16) 0.0212(17) -0.0017(13) 0.0027(13) -0.0034(12)
N9 0.0212(17) 0.0207(16) 0.0223(17) -0.0023(13) 0.0018(13) -0.0037(12)
N10 0.0261(17) 0.0254(17) 0.0266(18) -0.0042(14) 0.0005(14) -0.0051(13)
N11 0.0196(16) 0.0253(17) 0.0265(18) -0.0039(14) -0.0006(13) -0.0002(13)
N12 0.0248(17) 0.0217(16) 0.0216(17) -0.0009(13) 0.0023(13) -0.0019(13)
N13 0.0348(19) 0.0231(17) 0.0265(19) 0.0004(14) 0.0021(14) -0.0014(14)
N14 0.0283(18) 0.0217(17) 0.0265(19) -0.0022(14) -0.0022(14) -0.0012(13)
N15 0.037(2) 0.033(2) 0.034(2) 0.0029(16) 0.0023(16) -0.0113(16)
N16 0.0294(19) 0.0332(19) 0.032(2) -0.0025(16) 0.0053(15) 0.0042(15)
N17 0.0320(19) 0.0236(17) 0.0262(19) -0.0013(14) 0.0021(14) -0.0042(14)
N18 0.0340(19) 0.0248(18) 0.032(2) -0.0073(15) 0.0005(15) -0.0074(14)
N19 0.0279(19) 0.057(2) 0.028(2) 0.0048(18) -0.0054(15) -0.0042(17)
N20 0.0299(19) 0.036(2) 0.0258(19) -0.0071(15) 0.0023(14) -0.0046(15)
N21 0.041(2) 0.034(2) 0.030(2) 0.0069(16) 0.0015(16) -0.0051(16)
N22 0.040(2) 0.032(2) 0.038(2) -0.0012(17) 0.0047(17) -0.0079(16)
N23 0.035(2) 0.046(2) 0.035(2) -0.0013(18) -0.0028(16) -0.0078(17)
C1 0.026(2) 0.027(2) 0.025(2) -0.0030(17) 0.0017(16) 0.0001(16)
C2 0.032(2) 0.035(2) 0.019(2) -0.0032(17) 0.0030(16) 0.0001(17)
C3 0.026(2) 0.032(2) 0.031(2) -0.0016(18) 0.0075(17) -0.0033(17)
C4 0.024(2) 0.025(2) 0.027(2) -0.0034(17) -0.0009(16) -0.0006(16)
C5 0.0212(19) 0.0200(19) 0.027(2) -0.0023(16) 0.0016(16) 0.0013(15)
C6 0.024(2) 0.0157(18) 0.023(2) -0.0021(15) 0.0007(15) -0.0001(14)
C7 0.0206(19) 0.0212(19) 0.021(2) -0.0024(15) 0.0009(15) -0.0013(15)
C8 0.023(2) 0.024(2) 0.024(2) -0.0003(16) 0.0000(15) -0.0026(15)
C9 0.031(2) 0.030(2) 0.030(2) -0.0040(18) 0.0024(17) -0.0093(17)
C10 0.030(2) 0.047(3) 0.040(3) -0.009(2) 0.0021(19) -0.0180(19)
C11 0.032(2) 0.036(2) 0.039(3) -0.010(2) -0.0024(19) -0.0135(18)
C12 0.032(2) 0.028(2) 0.029(2) -0.0055(18) -0.0032(17) -0.0061(17)
C13 0.0228(19) 0.0225(19) 0.0171(19) -0.0030(15) 0.0008(14) -0.0036(15)
C14 0.0149(18) 0.0224(19) 0.029(2) -0.0031(16) 0.0022(15) -0.0035(14)
C15 0.024(2) 0.024(2) 0.029(2) -0.0017(17) -0.0007(16) -0.0031(15)
C16 0.031(2) 0.033(2) 0.031(2) 0.0046(19) -0.0012(18) -0.0033(17)
C17 0.030(2) 0.020(2) 0.036(2) 0.0041(17) -0.0042(18) -0.0016(16)
C18 0.032(2) 0.020(2) 0.035(2) -0.0052(17) 0.0027(18) -0.0032(16)
C19 0.029(2) 0.024(2) 0.029(2) -0.0025(17) 0.0026(17) -0.0055(16)
C20 0.031(2) 0.021(2) 0.035(2) -0.0034(17) 0.0014(18) 0.0027(16)
C21 0.025(2) 0.027(2) 0.036(2) 0.0015(18) 0.0014(17) 0.0013(16)
C22 0.028(2) 0.025(2) 0.032(2) 0.0014(17) -0.0005(17) -0.0030(16)
C23 0.025(2) 0.0215(19) 0.0189(19) -0.0007(15) 0.0025(15) -0.0033(15)
C24 0.021(2) 0.0211(19) 0.022(2) -0.0017(16) 0.0029(15) -0.0015(15)
C25 0.026(2) 0.0208(19) 0.021(2) -0.0011(15) 0.0032(15) -0.0074(15)
C26 0.027(2) 0.0221(19) 0.022(2) -0.0002(16) -0.0021(16) -0.0041(15)
C27 0.027(2) 0.032(2) 0.032(2) -0.0081(18) -0.0018(17) -0.0001(17)
C28 0.028(2) 0.041(3) 0.044(3) -0.007(2) -0.0099(19) -0.0042(19)
C29 0.032(2) 0.036(2) 0.033(2) -0.0068(19) -0.0059(18) -0.0069(18)
C30 0.031(2) 0.029(2) 0.028(2) -0.0026(18) -0.0009(17) -0.0055(17)
C31 0.024(2) 0.0177(18) 0.023(2) -0.0040(15) 0.0000(15) -0.0042(14)
C32 0.0201(19) 0.0218(19) 0.026(2) -0.0012(16) 0.0028(15) 0.0010(15)
C33 0.023(2) 0.024(2) 0.033(2) -0.0025(17) 0.0002(16) -0.0056(16)
C34 0.035(2) 0.025(2) 0.037(3) 0.0044(18) 0.0039(18) -0.0099(17)
C35 0.039(2) 0.032(2) 0.025(2) 0.0051(18) 0.0029(18) -0.0072(18)
C36 0.031(2) 0.031(2) 0.023(2) -0.0034(17) 0.0011(16) -0.0052(17)
C37 0.024(2) 0.025(2) 0.033(2) -0.0039(18) -0.0004(17) -0.0030(16)
C38 0.055(3) 0.028(2) 0.035(3) 0.002(2) 0.011(2) 0.004(2)
C39 0.041(2) 0.025(2) 0.031(2) 0.0052(18) 0.0031(19) -0.0030(18)
C40 0.031(2) 0.025(2) 0.026(2) 0.0005(17) 0.0014(17) -0.0018(17)
C41 0.046(3) 0.026(2) 0.033(2) -0.0010(19) -0.012(2) -0.0008(18)
C42 0.039(2) 0.027(2) 0.032(2) -0.0028(18) -0.0022(18) -0.0104(18)
C43 0.034(2) 0.030(2) 0.029(2) -0.0023(18) 0.0031(18) -0.0099(17)
C44 0.041(3) 0.066(3) 0.039(3) -0.011(3) 0.014(2) -0.013(2)
C45 0.053(3) 0.038(3) 0.080(4) 0.017(3) -0.001(3) -0.022(2)
C46 0.033(2) 0.025(2) 0.030(2) 0.0021(17) -0.0034(17) -0.0025(17)
C47 0.049(3) 0.052(3) 0.044(3) -0.016(2) -0.003(2) 0.017(2)
C48 0.030(2) 0.051(3) 0.048(3) 0.008(2) 0.006(2) -0.007(2)
C49 0.030(2) 0.0211(19) 0.025(2) -0.0006(16) 0.0013(16) -0.0036(16)
C50 0.032(2) 0.040(3) 0.037(3) 0.001(2) 0.0003(19) -0.0106(19)
C51 0.052(3) 0.027(2) 0.026(2) -0.0020(18) 0.0077(19) -0.0018(19)
C52 0.023(2) 0.031(2) 0.028(2) -0.0056(18) 0.0000(16) -0.0023(16)
C53 0.078(4) 0.041(3) 0.033(3) -0.002(2) 0.007(2) -0.029(3)
C54 0.045(3) 0.031(2) 0.045(3) -0.012(2) 0.001(2) -0.0104(19)
C55 0.038(3) 0.042(3) 0.031(3) 0.003(2) 0.0043(19) -0.004(2)
C56 0.049(3) 0.064(3) 0.028(3) -0.007(2) 0.001(2) -0.012(2)
C57 0.036(3) 0.095(5) 0.054(4) 0.028(3) -0.008(2) 0.000(3)
C58 0.032(2) 0.031(2) 0.023(2) -0.0011(17) 0.0007(17) -0.0032(17)
C59 0.032(2) 0.049(3) 0.045(3) -0.018(2) 0.009(2) 0.000(2)
C60 0.038(3) 0.052(3) 0.043(3) -0.015(2) 0.006(2) -0.016(2)
C61 0.043(3) 0.028(2) 0.036(3) 0.0011(19) -0.003(2) -0.0120(19)
C62 0.050(3) 0.059(3) 0.039(3) 0.008(2) 0.008(2) -0.004(2)
C63 0.043(3) 0.050(3) 0.043(3) 0.003(2) -0.002(2) -0.005(2)
C64 0.042(3) 0.039(3) 0.036(3) -0.001(2) -0.002(2) -0.005(2)
C65 0.057(3) 0.044(3) 0.053(3) -0.018(2) 0.014(3) -0.018(2)
C66 0.038(3) 0.044(3) 0.051(3) -0.002(2) 0.002(2) -0.015(2)
C67 0.038(3) 0.064(3) 0.036(3) -0.009(2) -0.007(2) -0.002(2)
C68 0.048(3) 0.091(4) 0.048(3) 0.002(3) -0.001(2) -0.029(3)
C69 0.044(3) 0.055(3) 0.053(3) -0.015(3) 0.004(2) -0.006(2)
O12 0.053(2) 0.053(2) 0.052(2) -0.0055(10) 0.0002(10) -0.0080(11)
N24 0.053(2) 0.052(2) 0.051(2) -0.0057(10) 0.0001(10) -0.0076(10)
C70 0.053(2) 0.052(2) 0.051(2) -0.0058(10) 0.0003(10) -0.0079(10)
C71 0.053(2) 0.052(2) 0.051(2) -0.0057(10) 0.0001(10) -0.0079(10)
C72 0.053(2) 0.052(2) 0.051(2) -0.0057(10) 0.0002(10) -0.0079(11)

loop_
_atom_type_symbol
_atom_type_description
_atom_type_scat_dispersion_real
_atom_type_scat_dispersion_imag
_atom_type_scat_source
C C 0.0033 0.0016 'International Tables Vol C Tables 4.2.6.8 and 6.1.1.4'
H H 0.0000 0.0000 'International Tables Vol C Tables 4.2.6.8 and 6.1.1.4'
N N 0.0061 0.0033 'International Tables Vol C Tables 4.2.6.8 and 6.1.1.4'
O O 0.0106 0.0060 'International Tables Vol C Tables 4.2.6.8 and 6.1.1.4'
Sm Sm -0.1638 3.4418 'International Tables Vol C Tables 4.2.6.8 and 6.1.1.4'
I I -0.4742 1.8119 'International Tables Vol C Tables 4.2.6.8 and 6.1.1.4'

loop_
_geom_angle_atom_site_label_1
_geom_angle_atom_site_label_2
_geom_angle_atom_site_label_3
_geom_angle
_geom_angle_site_symmetry_1
_geom_angle_site_symmetry_3
_geom_angle_publ_flag
O3 Sm1 O2 82.46(10) . . ?
O3 Sm1 O1 135.57(9) . . ?
O2 Sm1 O1 76.33(9) . . ?
O3 Sm1 O4 77.04(10) . . ?
O2 Sm1 O4 79.25(9) . . ?
O1 Sm1 O4 134.40(9) . . ?
O3 Sm1 N2 135.81(10) . . ?
O2 Sm1 N2 139.28(10) . . ?
O1 Sm1 N2 80.22(10) . . ?
O4 Sm1 N2 94.62(10) . . ?
O3 Sm1 N9 95.89(10) . . ?
O2 Sm1 N9 139.09(9) . . ?
O1 Sm1 N9 76.85(9) . . ?
O4 Sm1 N9 140.48(10) . . ?
N2 Sm1 N9 63.38(10) . . ?
O3 Sm1 N10 69.57(10) . . ?
O2 Sm1 N10 78.93(9) . . ?
O1 Sm1 N10 68.29(10) . . ?
O4 Sm1 N10 142.02(10) . . ?
N2 Sm1 N10 121.89(9) . . ?
N9 Sm1 N10 62.63(10) . . ?
O3 Sm1 N1 141.70(10) . . ?
O2 Sm1 N1 78.47(10) . . ?
O1 Sm1 N1 70.74(9) . . ?
O4 Sm1 N1 66.98(9) . . ?
N2 Sm1 N1 62.44(10) . . ?
N9 Sm1 N1 120.08(10) . . ?
N10 Sm1 N1 136.72(10) . . ?
O3 Sm1 N6 74.45(10) . . ?
O2 Sm1 N6 143.87(9) . . ?
O1 Sm1 N6 138.89(9) . . ?
O4 Sm1 N6 68.83(9) . . ?
N2 Sm1 N6 62.30(10) . . ?
N9 Sm1 N6 71.81(9) . . ?
N10 Sm1 N6 116.83(10) . . ?
N1 Sm1 N6 103.03(10) . . ?
O6 Sm2 O7 80.25(10) . . ?
O6 Sm2 O8 78.96(9) . . ?
O7 Sm2 O8 73.77(10) . . ?
O6 Sm2 N8 139.13(10) . . ?
O7 Sm2 N8 138.06(10) . . ?
O8 Sm2 N8 96.74(10) . . ?
O6 Sm2 O5 77.49(9) . . ?
O7 Sm2 O5 137.36(9) . . ?
O8 Sm2 O5 135.04(9) . . ?
N8 Sm2 O5 77.70(9) . . ?
O6 Sm2 N3 139.29(10) . . ?
O7 Sm2 N3 98.44(10) . . ?
O8 Sm2 N3 140.21(9) . . ?
N8 Sm2 N3 62.71(10) . . ?
O5 Sm2 N3 76.69(9) . . ?
O6 Sm2 N12 144.37(10) . . ?
O7 Sm2 N12 76.34(10) . . ?
O8 Sm2 N12 68.95(9) . . ?
N8 Sm2 N12 62.39(10) . . ?
O5 Sm2 N12 136.94(9) . . ?
N3 Sm2 N12 71.29(10) . . ?
O6 Sm2 N4 79.43(9) . . ?
O7 Sm2 N4 72.04(10) . . ?
O8 Sm2 N4 142.02(10) . . ?
N8 Sm2 N4 119.82(10) . . ?
O5 Sm2 N4 68.42(9) . . ?
N3 Sm2 N4 61.98(10) . . ?
N12 Sm2 N4 117.32(9) . . ?
O6 Sm2 N7 78.32(10) . . ?
O7 Sm2 N7 138.72(10) . . ?
O8 Sm2 N7 67.76(9) . . ?
N8 Sm2 N7 62.90(9) . . ?
O5 Sm2 N7 70.29(9) . . ?
N3 Sm2 N7 120.62(10) . . ?
N12 Sm2 N7 102.44(9) . . ?
N4 Sm2 N7 136.29(10) . . ?
C37 O1 Sm1 143.5(2) . . ?
C40 O2 Sm1 139.5(3) . . ?
C43 O3 Sm1 168.0(3) . . ?
C46 O4 Sm1 142.6(3) . . ?
C49 O5 Sm2 125.3(2) . . ?
C52 O6 Sm2 171.8(3) . . ?
C55 O7 Sm2 143.6(3) . . ?
C58 O8 Sm2 139.3(3) . . ?
C1 N1 C5 117.5(3) . . ?
C1 N1 Sm1 125.1(3) . . ?
C5 N1 Sm1 117.2(2) . . ?
C6 N2 C13 113.1(3) . . ?
C6 N2 Sm1 123.2(2) . . ?
C13 N2 Sm1 113.5(2) . . ?
C7 N3 C13 113.8(3) . . ?
C7 N3 Sm2 121.5(2) . . ?
C13 N3 Sm2 121.6(2) . . ?
C12 N4 C8 117.2(3) . . ?
C12 N4 Sm2 123.5(2) . . ?
C8 N4 Sm2 117.9(2) . . ?
C6 N5 C7 112.1(3) . . ?
C18 N6 C14 117.0(3) . . ?
C18 N6 Sm1 126.4(3) . . ?
C14 N6 Sm1 116.2(2) . . ?
C19 N7 C23 117.6(3) . . ?
C19 N7 Sm2 124.4(3) . . ?
C23 N7 Sm2 117.5(2) . . ?
C24 N8 C31 113.7(3) . . ?
C24 N8 Sm2 124.1(2) . . ?
C31 N8 Sm2 113.8(2) . . ?
C25 N9 C31 114.3(3) . . ?
C25 N9 Sm1 119.4(2) . . ?
C31 N9 Sm1 121.8(2) . . ?
C30 N10 C26 117.7(3) . . ?
C30 N10 Sm1 125.7(2) . . ?
C26 N10 Sm1 115.7(2) . . ?
C24 N11 C25 112.7(3) . . ?
C36 N12 C32 117.4(3) . . ?
C36 N12 Sm2 124.6(3) . . ?
C32 N12 Sm2 117.8(2) . . ?
C37 N13 C38 120.6(4) . . ?
C37 N13 C39 121.2(3) . . ?
C38 N13 C39 118.3(3) . . ?
C40 N14 C41 121.7(3) . . ?
C40 N14 C42 121.5(3) . . ?
C41 N14 C42 116.7(3) . . ?
C43 N15 C45 121.2(4) . . ?
C43 N15 C44 122.0(4) . . ?
C45 N15 C44 116.8(4) . . ?
C46 N16 C48 121.8(4) . . ?
C46 N16 C47 120.7(4) . . ?
C48 N16 C47 117.4(4) . . ?
C49 N17 C50 121.9(4) . . ?
C49 N17 C51 121.5(4) . . ?
C50 N17 C51 116.5(3) . . ?
C52 N18 C53 121.6(4) . . ?
C52 N18 C54 121.3(4) . . ?
C53 N18 C54 117.1(4) . . ?
C55 N19 C56 122.5(4) . . ?
C55 N19 C57 121.0(4) . . ?
C56 N19 C57 116.2(4) . . ?
C58 N20 C60 121.2(3) . . ?
C58 N20 C59 121.5(4) . . ?
C60 N20 C59 117.3(3) . . ?
C61 N21 C63 122.0(4) . . ?
C61 N21 C62 121.4(4) . . ?
C63 N21 C62 116.5(4) . . ?
C64 N22 C66 121.2(4) . . ?
C64 N22 C65 120.9(4) . . ?
C66 N22 C65 117.8(4) . . ?
C67 N23 C68 120.9(4) . . ?
C67 N23 C69 120.2(4) . . ?
C68 N23 C69 118.9(4) . . ?
N1 C1 C2 122.9(4) . . ?
N1 C1 H1 118.6 . . ?
C2 C1 H1 118.5 . . ?
C3 C2 C1 119.3(4) . . ?
C3 C2 H2 120.4 . . ?
C1 C2 H2 120.4 . . ?
C2 C3 C4 118.4(4) . . ?
C2 C3 H3 120.8 . . ?
C4 C3 H3 120.8 . . ?
C5 C4 C3 118.7(4) . . ?
C5 C4 H4 120.6 . . ?
C3 C4 H4 120.6 . . ?
N1 C5 C4 123.2(4) . . ?
N1 C5 C6 115.4(3) . . ?
C4 C5 C6 121.3(4) . . ?
N2 C6 N5 127.5(3) . . ?
N2 C6 C5 116.0(3) . . ?
N5 C6 C5 116.4(3) . . ?
N3 C7 N5 127.3(3) . . ?
N3 C7 C8 117.1(3) . . ?
N5 C7 C8 115.4(3) . . ?
N4 C8 C9 123.1(4) . . ?
N4 C8 C7 115.9(3) . . ?
C9 C8 C7 121.0(3) . . ?
C10 C9 C8 118.4(4) . . ?
C10 C9 H9 120.8 . . ?
C8 C9 H9 120.8 . . ?
C9 C10 C11 120.0(4) . . ?
C9 C10 H10 120.0 . . ?
C11 C10 H10 120.0 . . ?
C12 C11 C10 117.8(4) . . ?
C12 C11 H11 121.1 . . ?
C10 C11 H11 121.1 . . ?
N4 C12 C11 123.4(4) . . ?
N4 C12 H12 118.3 . . ?
C11 C12 H12 118.3 . . ?
N3 C13 N2 113.6(3) . . ?
N3 C13 C14 111.7(3) . . ?
N2 C13 C14 106.1(3) . . ?
N3 C13 C31 108.2(3) . . ?
N2 C13 C31 108.7(3) . . ?
C14 C13 C31 108.3(3) . . ?
N6 C14 C15 123.0(3) . . ?
N6 C14 C13 114.1(3) . . ?
C15 C14 C13 122.9(3) . . ?
C16 C15 C14 118.8(4) . . ?
C16 C15 H15 120.6 . . ?
C14 C15 H15 120.6 . . ?
C15 C16 C17 118.9(4) . . ?
C15 C16 H16 120.5 . . ?
C17 C16 H16 120.5 . . ?
C18 C17 C16 118.3(4) . . ?
C18 C17 H17 120.8 . . ?
C16 C17 H17 120.8 . . ?
N6 C18 C17 124.0(4) . . ?
N6 C18 H18 118.0 . . ?
C17 C18 H18 118.0 . . ?
N7 C19 C20 123.2(4) . . ?
N7 C19 H19 118.4 . . ?
C20 C19 H19 118.4 . . ?
C21 C20 C19 118.6(4) . . ?
C21 C20 H20 120.7 . . ?
C19 C20 H20 120.7 . . ?
C20 C21 C22 119.9(4) . . ?
C20 C21 H21 120.1 . . ?
C22 C21 H21 120.1 . . ?
C23 C22 C21 117.4(4) . . ?
C23 C22 H22 121.3 . . ?
C21 C22 H22 121.3 . . ?
N7 C23 C22 123.2(3) . . ?
N7 C23 C24 116.4(3) . . ?
C22 C23 C24 120.3(3) . . ?
N8 C24 N11 127.6(3) . . ?
N8 C24 C23 115.9(3) . . ?
N11 C24 C23 116.4(3) . . ?
N9 C25 N11 127.9(3) . . ?
N9 C25 C26 117.3(3) . . ?
N11 C25 C26 114.8(3) . . ?
N10 C26 C27 122.4(4) . . ?
N10 C26 C25 115.8(3) . . ?
C27 C26 C25 121.7(3) . . ?
C26 C27 C28 119.3(4) . . ?
C26 C27 H27 120.3 . . ?
C28 C27 H27 120.4 . . ?
C27 C28 C29 119.3(4) . . ?
C27 C28 H28 120.3 . . ?
C29 C28 H28 120.3 . . ?
C28 C29 C30 117.8(4) . . ?
C28 C29 H29 121.1 . . ?
C30 C29 H29 121.1 . . ?
N10 C30 C29 123.4(4) . . ?
N10 C30 H30 118.3 . . ?
C29 C30 H30 118.3 . . ?
N9 C31 N8 114.0(3) . . ?
N9 C31 C32 112.3(3) . . ?
N8 C31 C32 106.1(3) . . ?
N9 C31 C13 108.1(3) . . ?
N8 C31 C13 108.2(3) . . ?
C32 C31 C13 107.9(3) . . ?
N12 C32 C33 122.8(4) . . ?
N12 C32 C31 113.6(3) . . ?
C33 C32 C31 123.6(4) . . ?
C34 C33 C32 118.5(4) . . ?
C34 C33 H33 120.7 . . ?
C32 C33 H33 120.7 . . ?
C33 C34 C35 119.5(4) . . ?
C33 C34 H34 120.3 . . ?
C35 C34 H34 120.3 . . ?
C34 C35 C36 118.3(4) . . ?
C34 C35 H35 120.8 . . ?
C36 C35 H35 120.8 . . ?
N12 C36 C35 123.5(4) . . ?
N12 C36 H36 118.2 . . ?
C35 C36 H36 118.2 . . ?
O1 C37 N13 123.8(4) . . ?
O1 C37 H37 118.1 . . ?
N13 C37 H37 118.1 . . ?
N13 C38 H38A 109.5 . . ?
N13 C38 H38B 109.5 . . ?
H38A C38 H38B 109.5 . . ?
N13 C38 H38C 109.5 . . ?
H38A C38 H38C 109.5 . . ?
H38B C38 H38C 109.5 . . ?
N13 C39 H39A 109.5 . . ?
N13 C39 H39B 109.5 . . ?
H39A C39 H39B 109.5 . . ?
N13 C39 H39C 109.5 . . ?
H39A C39 H39C 109.5 . . ?
H39B C39 H39C 109.5 . . ?
O2 C40 N14 124.1(4) . . ?
O2 C40 H40 117.9 . . ?
N14 C40 H40 117.9 . . ?
N14 C41 H41A 109.5 . . ?
N14 C41 H41B 109.5 . . ?
H41A C41 H41B 109.5 . . ?
N14 C41 H41C 109.5 . . ?
H41A C41 H41C 109.5 . . ?
H41B C41 H41C 109.5 . . ?
N14 C42 H42A 109.5 . . ?
N14 C42 H42B 109.5 . . ?
H42A C42 H42B 109.5 . . ?
N14 C42 H42C 109.5 . . ?
H42A C42 H42C 109.5 . . ?
H42B C42 H42C 109.5 . . ?
O3 C43 N15 125.2(4) . . ?
O3 C43 H43 117.4 . . ?
N15 C43 H43 117.4 . . ?
N15 C44 H44A 109.5 . . ?
N15 C44 H44B 109.5 . . ?
H44A C44 H44B 109.5 . . ?
N15 C44 H44C 109.5 . . ?
H44A C44 H44C 109.5 . . ?
H44B C44 H44C 109.5 . . ?
N15 C45 H45A 109.5 . . ?
N15 C45 H45B 109.5 . . ?
H45A C45 H45B 109.5 . . ?
N15 C45 H45C 109.5 . . ?
H45A C45 H45C 109.5 . . ?
H45B C45 H45C 109.5 . . ?
O4 C46 N16 124.4(4) . . ?
O4 C46 H46 117.8 . . ?
N16 C46 H46 117.8 . . ?
N16 C47 H47A 109.5 . . ?
N16 C47 H47B 109.5 . . ?
H47A C47 H47B 109.5 . . ?
N16 C47 H47C 109.5 . . ?
H47A C47 H47C 109.5 . . ?
H47B C47 H47C 109.5 . . ?
N16 C48 H48A 109.5 . . ?
N16 C48 H48B 109.5 . . ?
H48A C48 H48B 109.5 . . ?
N16 C48 H48C 109.5 . . ?
H48A C48 H48C 109.5 . . ?
H48B C48 H48C 109.5 . . ?
O5 C49 N17 124.8(4) . . ?
O5 C49 H49 117.6 . . ?
N17 C49 H49 117.6 . . ?
N17 C50 H50A 109.5 . . ?
N17 C50 H50B 109.5 . . ?
H50A C50 H50B 109.5 . . ?
N17 C50 H50C 109.5 . . ?
H50A C50 H50C 109.5 . . ?
H50B C50 H50C 109.5 . . ?
N17 C51 H51A 109.5 . . ?
N17 C51 H51B 109.5 . . ?
H51A C51 H51B 109.5 . . ?
N17 C51 H51C 109.5 . . ?
H51A C51 H51C 109.5 . . ?
H51B C51 H51C 109.5 . . ?
O6 C52 N18 124.1(4) . . ?
O6 C52 H52 117.9 . . ?
N18 C52 H52 117.9 . . ?
N18 C53 H53A 109.5 . . ?
N18 C53 H53B 109.5 . . ?
H53A C53 H53B 109.5 . . ?
N18 C53 H53C 109.5 . . ?
H53A C53 H53C 109.5 . . ?
H53B C53 H53C 109.5 . . ?
N18 C54 H54A 109.5 . . ?
N18 C54 H54B 109.5 . . ?
H54A C54 H54B 109.5 . . ?
N18 C54 H54C 109.5 . . ?
H54A C54 H54C 109.5 . . ?
H54B C54 H54C 109.5 . . ?
O7 C55 N19 123.4(4) . . ?
O7 C55 H55 118.3 . . ?
N19 C55 H55 118.3 . . ?
N19 C56 H56A 109.5 . . ?
N19 C56 H56B 109.5 . . ?
H56A C56 H56B 109.5 . . ?
N19 C56 H56C 109.5 . . ?
H56A C56 H56C 109.5 . . ?
H56B C56 H56C 109.5 . . ?
N19 C57 H57A 109.5 . . ?
N19 C57 H57B 109.5 . . ?
H57A C57 H57B 109.5 . . ?
N19 C57 H57C 109.5 . . ?
H57A C57 H57C 109.5 . . ?
H57B C57 H57C 109.5 . . ?
O8 C58 N20 124.5(4) . . ?
O8 C58 H58 117.8 . . ?
N20 C58 H58 117.7 . . ?
N20 C59 H59A 109.5 . . ?
N20 C59 H59B 109.5 . . ?
H59A C59 H59B 109.5 . . ?
N20 C59 H59C 109.5 . . ?
H59A C59 H59C 109.5 . . ?
H59B C59 H59C 109.5 . . ?
N20 C60 H60A 109.5 . . ?
N20 C60 H60B 109.5 . . ?
H60A C60 H60B 109.5 . . ?
N20 C60 H60C 109.5 . . ?
H60A C60 H60C 109.5 . . ?
H60B C60 H60C 109.5 . . ?
O9 C61 N21 125.7(4) . . ?
O9 C61 H61 117.2 . . ?
N21 C61 H61 117.2 . . ?
N21 C62 H62A 109.5 . . ?
N21 C62 H62B 109.5 . . ?
H62A C62 H62B 109.5 . . ?
N21 C62 H62C 109.5 . . ?
H62A C62 H62C 109.5 . . ?
H62B C62 H62C 109.5 . . ?
N21 C63 H63A 109.5 . . ?
N21 C63 H63B 109.5 . . ?
H63A C63 H63B 109.5 . . ?
N21 C63 H63C 109.5 . . ?
H63A C63 H63C 109.5 . . ?
H63B C63 H63C 109.5 . . ?
O10 C64 N22 125.4(5) . . ?
O10 C64 H64 117.3 . . ?
N22 C64 H64 117.3 . . ?
N22 C65 H65A 109.5 . . ?
N22 C65 H65B 109.5 . . ?
H65A C65 H65B 109.5 . . ?
N22 C65 H65C 109.5 . . ?
H65A C65 H65C 109.5 . . ?
H65B C65 H65C 109.5 . . ?
N22 C66 H66A 109.5 . . ?
N22 C66 H66B 109.5 . . ?
H66A C66 H66B 109.5 . . ?
N22 C66 H66C 109.5 . . ?
H66A C66 H66C 109.5 . . ?
H66B C66 H66C 109.5 . . ?
O11 C67 N23 125.6(5) . . ?
O11 C67 H67 117.2 . . ?
N23 C67 H67 117.2 . . ?
N23 C68 H68A 109.5 . . ?
N23 C68 H68B 109.5 . . ?
H68A C68 H68B 109.5 . . ?
N23 C68 H68C 109.5 . . ?
H68A C68 H68C 109.5 . . ?
H68B C68 H68C 109.5 . . ?
N23 C69 H69A 109.5 . . ?
N23 C69 H69B 109.5 . . ?
H69A C69 H69B 109.5 . . ?
N23 C69 H69C 109.5 . . ?
H69A C69 H69C 109.5 . . ?
H69B C69 H69C 109.5 . . ?
C70 N24 C71 121.82(10) . . ?
C70 N24 C72 121.84(10) . . ?
C71 N24 C72 116.26(13) . . ?
O12 C70 N24 123.05(12) . . ?
O12 C70 H70 118.1 . . ?
N24 C70 H70 118.7 . . ?
N24 C71 H71A 100.8 . . ?
N24 C71 H71B 112.0 . . ?
H71A C71 H71B 109.5 . . ?
N24 C71 H71C 115.2 . . ?
H71A C71 H71C 109.5 . . ?
H71B C71 H71C 109.5 . . ?
N24 C72 H72A 110.1 . . ?
N24 C72 H72B 109.0 . . ?
H72A C72 H72B 109.5 . . ?
N24 C72 H72C 109.3 . . ?
H72A C72 H72C 109.5 . . ?
H72B C72 H72C 109.5 . . ?

loop_
_geom_bond_atom_site_label_1
_geom_bond_atom_site_label_2
_geom_bond_distance
_geom_bond_site_symmetry_2
_geom_bond_publ_flag
Sm1 O3 2.390(3) . ?
Sm1 O2 2.428(3) . ?
Sm1 O1 2.449(3) . ?
Sm1 O4 2.457(2) . ?
Sm1 N2 2.465(3) . ?
Sm1 N9 2.518(3) . ?
Sm1 N10 2.653(3) . ?
Sm1 N1 2.657(3) . ?
Sm1 N6 2.694(3) . ?
Sm2 O6 2.362(3) . ?
Sm2 O7 2.409(3) . ?
Sm2 O8 2.432(3) . ?
Sm2 N8 2.477(3) . ?
Sm2 O5 2.484(3) . ?
Sm2 N3 2.543(3) . ?
Sm2 N12 2.651(3) . ?
Sm2 N4 2.653(3) . ?
Sm2 N7 2.656(3) . ?
O1 C37 1.235(5) . ?
O2 C40 1.255(5) . ?
O3 C43 1.248(5) . ?
O4 C46 1.240(5) . ?
O5 C49 1.252(5) . ?
O6 C52 1.250(5) . ?
O7 C55 1.246(5) . ?
O8 C58 1.241(5) . ?
O9 C61 1.229(5) . ?
O10 C64 1.233(5) . ?
O11 C67 1.222(6) . ?
N1 C1 1.341(5) . ?
N1 C5 1.347(5) . ?
N2 C6 1.314(5) . ?
N2 C13 1.469(5) . ?
N3 C7 1.309(5) . ?
N3 C13 1.455(5) . ?
N4 C12 1.343(5) . ?
N4 C8 1.347(5) . ?
N5 C6 1.348(5) . ?
N5 C7 1.368(5) . ?
N6 C18 1.343(5) . ?
N6 C14 1.348(5) . ?
N7 C19 1.347(5) . ?
N7 C23 1.346(5) . ?
N8 C24 1.318(5) . ?
N8 C31 1.472(4) . ?
N9 C25 1.307(5) . ?
N9 C31 1.456(5) . ?
N10 C30 1.332(5) . ?
N10 C26 1.353(5) . ?
N11 C24 1.341(5) . ?
N11 C25 1.359(5) . ?
N12 C36 1.337(5) . ?
N12 C32 1.357(5) . ?
N13 C37 1.329(5) . ?
N13 C38 1.459(5) . ?
N13 C39 1.464(5) . ?
N14 C40 1.314(5) . ?
N14 C41 1.460(5) . ?
N14 C42 1.463(5) . ?
N15 C43 1.303(5) . ?
N15 C45 1.450(6) . ?
N15 C44 1.466(6) . ?
N16 C46 1.320(5) . ?
N16 C48 1.455(6) . ?
N16 C47 1.466(5) . ?
N17 C49 1.316(5) . ?
N17 C50 1.460(5) . ?
N17 C51 1.460(5) . ?
N18 C52 1.317(5) . ?
N18 C53 1.443(6) . ?
N18 C54 1.459(5) . ?
N19 C55 1.322(6) . ?
N19 C56 1.443(6) . ?
N19 C57 1.469(6) . ?
N20 C58 1.325(5) . ?
N20 C60 1.455(6) . ?
N20 C59 1.463(5) . ?
N21 C61 1.330(6) . ?
N21 C63 1.446(6) . ?
N21 C62 1.457(6) . ?
N22 C64 1.331(6) . ?
N22 C66 1.456(6) . ?
N22 C65 1.461(6) . ?
N23 C67 1.329(6) . ?
N23 C68 1.439(6) . ?
N23 C69 1.450(6) . ?
C1 C2 1.385(6) . ?
C1 H1 0.9300 . ?
C2 C3 1.377(6) . ?
C2 H2 0.9300 . ?
C3 C4 1.396(6) . ?
C3 H3 0.9300 . ?
C4 C5 1.377(5) . ?
C4 H4 0.9300 . ?
C5 C6 1.495(5) . ?
C7 C8 1.490(5) . ?
C8 C9 1.386(5) . ?
C9 C10 1.373(6) . ?
C9 H9 0.9300 . ?
C10 C11 1.384(6) . ?
C10 H10 0.9300 . ?
C11 C12 1.390(6) . ?
C11 H11 0.9300 . ?
C12 H12 0.9300 . ?
C13 C14 1.536(5) . ?
C13 C31 1.584(5) . ?
C14 C15 1.391(5) . ?
C15 C16 1.383(6) . ?
C15 H15 0.9300 . ?
C16 C17 1.393(6) . ?
C16 H16 0.9300 . ?
C17 C18 1.377(6) . ?
C17 H17 0.9300 . ?
C18 H18 0.9300 . ?
C19 C20 1.389(5) . ?
C19 H19 0.9300 . ?
C20 C21 1.371(6) . ?
C20 H20 0.9300 . ?
C21 C22 1.403(5) . ?
C21 H21 0.9300 . ?
C22 C23 1.395(5) . ?
C22 H22 0.9300 . ?
C23 C24 1.499(5) . ?
C25 C26 1.495(5) . ?
C26 C27 1.373(5) . ?
C27 C28 1.380(6) . ?
C27 H27 0.9300 . ?
C28 C29 1.383(6) . ?
C28 H28 0.9300 . ?
C29 C30 1.394(6) . ?
C29 H29 0.9300 . ?
C30 H30 0.9300 . ?
C31 C32 1.528(5) . ?
C32 C33 1.393(5) . ?
C33 C34 1.383(6) . ?
C33 H33 0.9300 . ?
C34 C35 1.385(6) . ?
C34 H34 0.9300 . ?
C35 C36 1.392(6) . ?
C35 H35 0.9300 . ?
C36 H36 0.9300 . ?
C37 H37 0.9300 . ?
C38 H38A 0.9600 . ?
C38 H38B 0.9600 . ?
C38 H38C 0.9600 . ?
C39 H39A 0.9600 . ?
C39 H39B 0.9600 . ?
C39 H39C 0.9600 . ?
C40 H40 0.9300 . ?
C41 H41A 0.9600 . ?
C41 H41B 0.9600 . ?
C41 H41C 0.9600 . ?
C42 H42A 0.9600 . ?
C42 H42B 0.9600 . ?
C42 H42C 0.9600 . ?
C43 H43 0.9300 . ?
C44 H44A 0.9600 . ?
C44 H44B 0.9600 . ?
C44 H44C 0.9600 . ?
C45 H45A 0.9600 . ?
C45 H45B 0.9600 . ?
C45 H45C 0.9600 . ?
C46 H46 0.9300 . ?
C47 H47A 0.9600 . ?
C47 H47B 0.9600 . ?
C47 H47C 0.9600 . ?
C48 H48A 0.9600 . ?
C48 H48B 0.9600 . ?
C48 H48C 0.9600 . ?
C49 H49 0.9300 . ?
C50 H50A 0.9600 . ?
C50 H50B 0.9600 . ?
C50 H50C 0.9600 . ?
C51 H51A 0.9600 . ?
C51 H51B 0.9600 . ?
C51 H51C 0.9600 . ?
C52 H52 0.9300 . ?
C53 H53A 0.9600 . ?
C53 H53B 0.9600 . ?
C53 H53C 0.9600 . ?
C54 H54A 0.9600 . ?
C54 H54B 0.9600 . ?
C54 H54C 0.9600 . ?
C55 H55 0.9300 . ?
C56 H56A 0.9600 . ?
C56 H56B 0.9600 . ?
C56 H56C 0.9600 . ?
C57 H57A 0.9600 . ?
C57 H57B 0.9600 . ?
C57 H57C 0.9600 . ?
C58 H58 0.9300 . ?
C59 H59A 0.9600 . ?
C59 H59B 0.9600 . ?
C59 H59C 0.9600 . ?
C60 H60A 0.9600 . ?
C60 H60B 0.9600 . ?
C60 H60C 0.9600 . ?
C61 H61 0.9300 . ?
C62 H62A 0.9600 . ?
C62 H62B 0.9600 . ?
C62 H62C 0.9600 . ?
C63 H63A 0.9600 . ?
C63 H63B 0.9600 . ?
C63 H63C 0.9600 . ?
C64 H64 0.9300 . ?
C65 H65A 0.9600 . ?
C65 H65B 0.9600 . ?
C65 H65C 0.9600 . ?
C66 H66A 0.9600 . ?
C66 H66B 0.9600 . ?
C66 H66C 0.9600 . ?
C67 H67 0.9300 . ?
C68 H68A 0.9600 . ?
C68 H68B 0.9600 . ?
C68 H68C 0.9600 . ?
C69 H69A 0.9600 . ?
C69 H69B 0.9600 . ?
C69 H69C 0.9600 . ?
O12 C70 1.2401(11) . ?
N24 C70 1.3132(9) . ?
N24 C71 1.4648(13) . ?
N24 C72 1.4653(14) . ?
C70 H70 0.9599 . ?
C71 H71A 0.9600 . ?
C71 H71B 0.9600 . ?
C71 H71C 0.9601 . ?
C72 H72A 0.9599 . ?
C72 H72B 0.9599 . ?
C72 H72C 0.9601 . ?
